data_7030015
loop_
_publ_author_name
'Biswas, Rituparna'
'Diaz, Carmen'
'Bauz\'a, Antonio'
'Barcel\'o-Oliver, Miquel'
'Frontera, Antonio'
'Ghosh, Ashutosh'

_publ_section_title
;
 Triple-bridged ferromagnetic nickel(ii) complexes: A combined
 experimental and theoretical DFT study on stabilization and magnetic
 coupling.
;
_journal_issue 17
_journal_name_full 'Dalton transactions (Cambridge, England : 2003)'
_journal_page_first 6455
_journal_page_last 6467
_journal_paper_doi 10.1039/c3dt52764f
_journal_volume 43
_journal_year 2014
_chemical_formula_moiety '2(C46  H48  N6  Ni2 O11), C H4 O'
_chemical_formula_sum 'C93 H100 N12 Ni4 O23'
_chemical_formula_weight 1988.61
_chemical_name_systematic
;
 ?
;
_space_group_IT_number 14
_symmetry_cell_setting monoclinic
_symmetry_Int_Tables_number 14
_symmetry_space_group_name_Hall '-P 2ybc'
_symmetry_space_group_name_H-M 'P 1 21/c 1'
_atom_sites_solution_hydrogens geom
_audit_conform_dict_location ftp://ftp.iucr.org/pub/cif_core.dic
_audit_conform_dict_name cif_core.dic
_audit_conform_dict_version 2.4.3
_audit_creation_date 2014-01-28T11:54:00-00:00
_audit_creation_method 'WinGX routine CIF_UPDATE'
_cell_angle_alpha 90
_cell_angle_beta 95.900(5)
_cell_angle_gamma 90
_cell_formula_units_Z 2
_cell_length_a 9.691(5)
_cell_length_b 30.326(5)
_cell_length_c 16.498(5)
_cell_measurement_reflns_used 9088
_cell_measurement_temperature 296(2)
_cell_measurement_theta_max 26.00
_cell_measurement_theta_min 1.34
_cell_measurement_wavelength 0.71073
_cell_volume 4823(3)
_computing_molecular_graphics 'Ortep for Windows (Farrugia, 2012)'
_computing_publication_material 'WinGX publication routines (Farrugia, 2012)'
_computing_structure_refinement 'SHELXL-2013 (Sheldrick, 2013)'
_diffrn_ambient_temperature 296(2)
_diffrn_measured_fraction_theta_full 0.994
_diffrn_measured_fraction_theta_max 0.958
_diffrn_measurement_device_type 'CCD area detector'
_diffrn_measurement_method '/p and /o scans'
_diffrn_radiation_probe x-ray
_diffrn_radiation_type MoK\a
_diffrn_radiation_wavelength 0.71073
_diffrn_reflns_av_R_equivalents 0.1261
_diffrn_reflns_Laue_measured_fraction_full 0.994
_diffrn_reflns_Laue_measured_fraction_max 0.958
_diffrn_reflns_limit_h_max 11
_diffrn_reflns_limit_h_min -11
_diffrn_reflns_limit_k_max 36
_diffrn_reflns_limit_k_min -28
_diffrn_reflns_limit_l_max 19
_diffrn_reflns_limit_l_min -20
_diffrn_reflns_number 32872
_diffrn_reflns_point_group_measured_fraction_full 0.994
_diffrn_reflns_point_group_measured_fraction_max 0.958
_diffrn_reflns_theta_full 25.242
_diffrn_reflns_theta_max 26.005
_diffrn_reflns_theta_min 1.343
_exptl_absorpt_coefficient_mu 0.846
_exptl_absorpt_correction_T_max 0.7453
_exptl_absorpt_correction_T_min 0.3281
_exptl_absorpt_correction_type empirical
_exptl_absorpt_process_details
;
"SADABS v.2.10 (Bruker,2003) was used for absorption correction."
;
_exptl_crystal_colour 'dark green'
_exptl_crystal_density_diffrn 1.369
_exptl_crystal_density_method 'not measured'
_exptl_crystal_description prism
_exptl_crystal_F_000 2076
_exptl_crystal_size_max 0.12
_exptl_crystal_size_mid 0.08
_exptl_crystal_size_min 0.06
_refine_diff_density_max 0.989
_refine_diff_density_min -1.016
_refine_diff_density_rms 0.107
_refine_ls_extinction_method none
_refine_ls_goodness_of_fit_ref 1.024
_refine_ls_hydrogen_treatment constr
_refine_ls_matrix_type full
_refine_ls_number_constraints 0
_refine_ls_number_parameters 709
_refine_ls_number_reflns 9088
_refine_ls_number_restraints 96
_refine_ls_restrained_S_all 1.02
_refine_ls_R_factor_all 0.1973
_refine_ls_R_factor_gt 0.1067
_refine_ls_shift/su_max 0.007
_refine_ls_shift/su_mean 0
_refine_ls_structure_factor_coef Fsqd
_refine_ls_weighting_details 'w=1/[\s^2^(Fo^2^)+(0.1361P)^2^+14.1038P] where P=(Fo^2^+2Fc^2^)/3'
_refine_ls_weighting_scheme calc
_refine_ls_wR_factor_gt 0.2534
_refine_ls_wR_factor_ref 0.3132
_reflns_number_gt 4324
_reflns_number_total 9088
_reflns_threshold_expression 'I > 2\s(I)'
_cod_data_source_file c3dt52764f2.cif
_cod_data_source_block 2
_cod_original_sg_symbol_H-M 'P 21/c'
_cod_database_code 7030015
_shelx_estimated_absorpt_t_min 0.905
_shelx_estimated_absorpt_t_max 0.951

loop_
_symmetry_equiv_pos_as_xyz
'x, y, z'
'-x, y+1/2, -z+1/2'
'-x, -y, -z'
'x, -y-1/2, z-1/2'

loop_
_atom_site_label
_atom_site_type_symbol
_atom_site_fract_x
_atom_site_fract_y
_atom_site_fract_z
_atom_site_U_iso_or_equiv
_atom_site_adp_type
_atom_site_occupancy
_atom_site_calc_flag
_atom_site_disorder_assembly
_atom_site_disorder_group
Ni1 Ni 0.31966(12) 0.13161(4) 0.28119(7) 0.0560(4) Uani 1 d . .
O4 O 0.1986(7) 0.0879(2) 0.2125(4) 0.0683(18) Uani 0.5 d A 1
C40 C 0.077(7) 0.098(2) 0.178(2) 0.13(2) Uani 0.5 d A 1
O7 O 0.014(4) 0.1284(15) 0.169(2) 0.112(16) Uani 0.5 d A 1
C41 C -0.004(4) 0.0591(11) 0.134(2) 0.065(13) Uani 0.5 d A 1
C42 C -0.132(4) 0.0584(11) 0.104(2) 0.063(9) Uani 0.5 d A 1
H42 H -0.1824 0.0842 0.1086 0.076 Uiso 0.5 calc A 1
C43 C -0.203(3) 0.0241(9) 0.0649(17) 0.067(8) Uani 0.5 d A 1
H43 H -0.2911 0.0273 0.0372 0.081 Uiso 0.5 calc A 1
C44 C -0.134(5) -0.0148(17) 0.070(3) 0.076(17) Uani 0.5 d A 1
C45 C -0.008(5) -0.0224(18) 0.103(2) 0.078(16) Uani 0.5 d A 1
H45 H 0.0303 -0.0504 0.1009 0.094 Uiso 0.5 calc A 1
C46 C 0.083(7) 0.019(2) 0.147(3) 0.074(17) Uani 0.5 d A 1
H46 H 0.1708 0.0175 0.175 0.089 Uiso 0.5 calc A 1
N6 N -0.205(3) -0.0546(9) 0.0335(16) 0.090(9) Uani 0.5 d A 1
O11 O -0.320(2) -0.0489(8) 0.0002(15) 0.111(8) Uani 0.5 d A 1
O10 O -0.145(4) -0.0898(13) 0.034(3) 0.16(2) Uani 0.5 d A 1
O4' O 0.1986(7) 0.0879(2) 0.2125(4) 0.0683(18) Uani 0.5 d A 2
C40' C 0.083(2) 0.0923(8) 0.1731(8) 0.023(5) Uani 0.5 d A 2
O7' O 0.016(4) 0.1295(10) 0.1594(16) 0.065(10) Uani 0.5 d A 2
C41' C 0.018(3) 0.0484(12) 0.1432(17) 0.038(7) Uani 0.5 d A 2
C42' C -0.111(4) 0.0456(10) 0.101(2) 0.065(10) Uani 0.5 d A 2
H42' H -0.1608 0.0717 0.0931 0.078 Uiso 0.5 calc A 2
C43' C -0.174(3) 0.0079(11) 0.0707(18) 0.061(7) Uani 0.5 d A 2
H43' H -0.265 0.0074 0.0468 0.073 Uiso 0.5 calc A 2
C44' C -0.094(4) -0.0283(14) 0.077(2) 0.055(9) Uani 0.5 d A 2
C45' C 0.039(4) -0.0271(17) 0.125(2) 0.057(10) Uani 0.5 d A 2
H45' H 0.0927 -0.0521 0.1376 0.069 Uiso 0.5 calc A 2
C46' C 0.072(7) 0.007(2) 0.144(4) 0.08(2) Uani 0.5 d A 2
H46' H 0.1636 0.0075 0.168 0.092 Uiso 0.5 calc A 2
N6' N -0.154(3) -0.0700(10) 0.0469(19) 0.077(10) Uani 0.5 d A 2
O11' O -0.259(3) -0.0665(9) 0.0015(17) 0.100(8) Uani 0.5 d A 2
O10' O -0.088(4) -0.1029(9) 0.061(3) 0.126(12) Uani 0.5 d A 2
Ni2 Ni 0.18233(12) 0.19743(4) 0.36653(6) 0.0542(4) Uani 1 d . .
O6 O 0.2421(7) 0.26112(19) 0.3488(4) 0.0656(17) Uani 1 d . .
C33 C 0.2956(9) 0.2748(3) 0.2861(5) 0.055(2) Uani 1 d . .
O5 O 0.2856(9) 0.2585(2) 0.2186(4) 0.089(2) Uani 1 d . .
C34 C 0.3785(9) 0.3167(3) 0.3002(6) 0.056(2) Uani 1 d . .
C35 C 0.4553(12) 0.3312(3) 0.2383(7) 0.080(3) Uani 1 d . .
H35 H 0.4569 0.3145 0.1911 0.095 Uiso 1 calc . .
C36 C 0.5283(11) 0.3700(4) 0.2469(8) 0.084(3) Uani 1 d . .
H36 H 0.582 0.3795 0.2067 0.1 Uiso 1 calc . .
C37 C 0.5205(12) 0.3943(3) 0.3161(8) 0.080(3) Uani 1 d . .
C38 C 0.4474(13) 0.3812(4) 0.3785(7) 0.087(3) Uani 1 d . .
H38 H 0.4457 0.3982 0.4253 0.104 Uiso 1 calc . .
C39 C 0.3760(11) 0.3418(3) 0.3694(6) 0.068(3) Uani 1 d . .
H39 H 0.3253 0.332 0.4109 0.082 Uiso 1 calc . .
N5 N 0.5995(15) 0.4364(4) 0.3239(11) 0.124(4) Uani 1 d . .
O8 O 0.6607(15) 0.4483(4) 0.2678(10) 0.179(6) Uani 1 d . .
O9 O 0.5934(16) 0.4572(4) 0.3837(9) 0.178(6) Uani 1 d . .
O3 O 0.1865(6) 0.18298(19) 0.2424(3) 0.0565(15) Uani 1 d . .
H3A H 0.0981 0.1735 0.215 0.068 Uiso 1 calc . .
H3B H 0.2286 0.2057 0.2117 0.068 Uiso 1 calc . .
O1 O 0.3957(6) 0.1793(2) 0.3573(3) 0.0592(15) Uani 1 d . .
C16 C 0.4842(9) 0.1763(3) 0.4223(5) 0.056(2) Uani 1 d . .
C15 C 0.5119(11) 0.2154(4) 0.4675(6) 0.074(3) Uani 1 d . .
H15 H 0.4639 0.2411 0.4514 0.089 Uiso 1 calc . .
C14 C 0.6063(11) 0.2164(4) 0.5333(6) 0.074(3) Uani 1 d . .
H14 H 0.6254 0.2431 0.56 0.089 Uiso 1 calc . .
C13 C 0.6755(11) 0.1789(4) 0.5622(6) 0.073(3) Uani 1 d . .
C12 C 0.7814(12) 0.1798(5) 0.6290(7) 0.088(3) Uani 1 d . .
H12 H 0.8027 0.2066 0.6547 0.105 Uiso 1 calc . .
C11 C 0.8522(13) 0.1435(5) 0.6567(8) 0.098(4) Uani 1 d . .
H11 H 0.9193 0.1451 0.7011 0.118 Uiso 1 calc . .
C10 C 0.8229(13) 0.1045(6) 0.6178(7) 0.110(5) Uani 1 d . .
H10 H 0.8724 0.0794 0.6355 0.131 Uiso 1 calc . .
C9 C 0.7205(12) 0.1011(4) 0.5520(7) 0.086(3) Uani 1 d . .
H9 H 0.6998 0.0736 0.5289 0.103 Uiso 1 calc . .
C8 C 0.6498(10) 0.1377(4) 0.5207(6) 0.065(3) Uani 1 d . .
C7 C 0.5500(9) 0.1376(3) 0.4490(5) 0.056(2) Uani 1 d . .
C6 C 0.5358(11) 0.0978(3) 0.4012(6) 0.070(3) Uani 1 d . .
H6 H 0.5957 0.075 0.4187 0.084 Uiso 1 calc . .
N2 N 0.4515(8) 0.0895(2) 0.3375(5) 0.061(2) Uani 1 d . .
C5 C 0.4790(12) 0.0497(3) 0.2921(7) 0.077(3) Uani 1 d . .
H5A H 0.3921 0.036 0.2711 0.092 Uiso 1 calc . .
H5B H 0.5306 0.0288 0.328 0.092 Uiso 1 calc . .
C4 C 0.5620(13) 0.0614(4) 0.2221(7) 0.092(4) Uani 1 d . .
H4A H 0.6488 0.0746 0.2446 0.11 Uiso 1 calc . .
H4B H 0.5847 0.0343 0.1952 0.11 Uiso 1 calc . .
C3 C 0.4944(12) 0.0920(4) 0.1590(7) 0.087(4) Uani 1 d . .
H3C H 0.5562 0.0957 0.1169 0.105 Uiso 1 calc . .
H3D H 0.4106 0.078 0.134 0.105 Uiso 1 calc . .
N1 N 0.4572(8) 0.1362(3) 0.1876(4) 0.063(2) Uani 1 d . .
C1 C 0.5821(12) 0.1609(4) 0.2198(7) 0.094(4) Uani 1 d . .
H1A H 0.6337 0.1439 0.2616 0.141 Uiso 1 calc . .
H1B H 0.555 0.1884 0.2423 0.141 Uiso 1 calc . .
H1C H 0.6388 0.1665 0.1766 0.141 Uiso 1 calc . .
C2 C 0.3917(13) 0.1598(4) 0.1154(6) 0.091(4) Uani 1 d . .
H2A H 0.3768 0.19 0.1292 0.136 Uiso 1 calc . .
H2B H 0.3044 0.1462 0.0974 0.136 Uiso 1 calc . .
H2C H 0.4514 0.1584 0.0725 0.136 Uiso 1 calc . .
O2 O 0.1684(6) 0.13193(18) 0.3679(3) 0.0553(15) Uani 1 d . .
C32 C 0.1744(9) 0.1057(3) 0.4301(6) 0.054(2) Uani 1 d . .
C31 C 0.1631(12) 0.0598(3) 0.4109(7) 0.079(3) Uani 1 d . .
H31 H 0.1568 0.0508 0.3567 0.095 Uiso 1 calc . .
C30 C 0.1615(12) 0.0288(3) 0.4717(8) 0.080(3) Uani 1 d . .
H30 H 0.1537 -0.0009 0.458 0.096 Uiso 1 calc . .
C29 C 0.1714(11) 0.0410(4) 0.5530(7) 0.076(3) Uani 1 d . .
C28 C 0.1678(11) 0.0088(4) 0.6166(9) 0.092(4) Uani 1 d . .
H28 H 0.1621 -0.0209 0.6031 0.11 Uiso 1 calc . .
C27 C 0.1725(13) 0.0207(5) 0.6949(9) 0.102(4) Uani 1 d . .
H27 H 0.1665 -0.0006 0.7349 0.123 Uiso 1 calc . .
C26 C 0.1864(14) 0.0648(5) 0.7166(7) 0.103(4) Uani 1 d . .
H26 H 0.1912 0.0727 0.7713 0.124 Uiso 1 calc . .
C25 C 0.1931(11) 0.0964(4) 0.6597(6) 0.078(3) Uani 1 d . .
H25 H 0.2032 0.1257 0.6758 0.094 Uiso 1 calc . .
C24 C 0.1851(10) 0.0858(4) 0.5759(6) 0.068(3) Uani 1 d . .
C23 C 0.1831(10) 0.1186(3) 0.5115(5) 0.061(2) Uani 1 d . .
C22 C 0.1838(10) 0.1644(3) 0.5341(6) 0.064(3) Uani 1 d . .
H22 H 0.1815 0.1703 0.5892 0.077 Uiso 1 calc . .
N4 N 0.1872(8) 0.1981(2) 0.4870(4) 0.0572(19) Uani 1 d . .
C21 C 0.1595(13) 0.2407(3) 0.5222(6) 0.079(3) Uani 1 d . .
H21A H 0.2169 0.2631 0.5005 0.095 Uiso 1 calc . .
H21B H 0.182 0.2397 0.5809 0.095 Uiso 1 calc . .
C20 C 0.0079(15) 0.2522(4) 0.5023(7) 0.095(4) Uani 1 d . .
H20A H -0.0466 0.23 0.5269 0.114 Uiso 1 calc . .
H20B H -0.0088 0.2801 0.5283 0.114 Uiso 1 calc . .
C19 C -0.0462(12) 0.2559(4) 0.4139(7) 0.089(3) Uani 1 d . .
H19A H -0.1441 0.2631 0.4109 0.106 Uiso 1 calc . .
H19B H 0.0001 0.2806 0.3909 0.106 Uiso 1 calc . .
N3 N -0.0303(8) 0.2167(3) 0.3614(5) 0.067(2) Uani 1 d . .
C17 C -0.1151(12) 0.1799(4) 0.3868(7) 0.089(3) Uani 1 d . .
H17A H -0.2096 0.1894 0.3868 0.133 Uiso 1 calc . .
H17B H -0.0802 0.1705 0.4406 0.133 Uiso 1 calc . .
H17C H -0.1108 0.1558 0.3495 0.133 Uiso 1 calc . .
C18 C -0.0836(11) 0.2304(4) 0.2778(7) 0.089(4) Uani 1 d . .
H18A H -0.0798 0.2059 0.2414 0.133 Uiso 1 calc . .
H18B H -0.0276 0.254 0.2605 0.133 Uiso 1 calc . .
H18C H -0.1778 0.2402 0.2775 0.133 Uiso 1 calc . .
O1S O 0.8036(15) 0.1656(5) 1.0600(10) 0.081(4) Uani 0.5 d . .
H1S H 0.8203 0.1451 1.0921 0.122 Uiso 0.5 calc . .
C2S C 0.783(3) 0.1507(9) 0.989(2) 0.119(10) Uani 0.5 d . .
H2S1 H 0.7328 0.172 0.9547 0.178 Uiso 0.5 calc . .
H2S2 H 0.7307 0.1239 0.9894 0.178 Uiso 0.5 calc . .
H2S3 H 0.8709 0.1449 0.9688 0.178 Uiso 0.5 calc . .

loop_
_atom_site_aniso_label
_atom_site_aniso_U_11
_atom_site_aniso_U_22
_atom_site_aniso_U_33
_atom_site_aniso_U_23
_atom_site_aniso_U_13
_atom_site_aniso_U_12
Ni1 0.0517(7) 0.0603(7) 0.0553(7) -0.0063(6) 0.0019(5) -0.0046(6)
O4 0.061(5) 0.066(4) 0.076(4) -0.010(3) 0.001(4) 0.002(4)
C40 0.13(2) 0.13(2) 0.13(2) -0.003(10) 0.018(10) 0.000(10)
O7 0.08(3) 0.11(3) 0.13(2) 0.012(19) -0.069(18) 0.01(2)
C41 0.058(15) 0.064(15) 0.072(14) -0.001(9) 0.012(9) -0.001(9)
C42 0.057(12) 0.063(11) 0.069(11) -0.005(8) 0.001(8) -0.003(9)
C43 0.064(11) 0.068(11) 0.069(10) -0.015(9) 0.000(8) -0.014(9)
C44 0.08(2) 0.073(19) 0.078(18) -0.001(9) 0.007(9) -0.001(9)
C45 0.12(5) 0.06(2) 0.042(19) -0.008(15) -0.02(2) 0.01(3)
C46 0.09(3) 0.05(4) 0.08(2) -0.012(19) 0.00(2) -0.05(3)
N6 0.10(3) 0.10(2) 0.061(15) 0.012(16) -0.003(15) -0.05(2)
O11 0.118(16) 0.122(16) 0.088(11) -0.009(11) -0.016(12) -0.044(13)
O10 0.21(5) 0.08(2) 0.20(5) -0.03(2) 0.13(4) 0.00(2)
O4' 0.061(5) 0.066(4) 0.076(4) -0.010(3) 0.001(4) 0.002(4)
C40' 0.013(7) 0.030(7) 0.025(7) -0.001(5) 0.003(5) 0.001(5)
O7' 0.08(2) 0.052(15) 0.062(12) -0.026(11) 0.005(13) -0.022(15)
C41' 0.033(10) 0.039(10) 0.041(9) 0.004(8) 0.000(7) -0.006(8)
C42' 0.057(13) 0.065(12) 0.072(12) -0.006(9) 0.004(8) -0.007(9)
C43' 0.053(11) 0.055(11) 0.071(10) 0.000(9) -0.003(8) -0.002(9)
C44' 0.05(2) 0.07(2) 0.041(16) -0.014(15) 0.005(15) -0.04(2)
C45' 0.051(19) 0.06(2) 0.06(2) 0.007(16) -0.001(16) -0.021(16)
C46' 0.10(4) 0.04(3) 0.11(3) -0.022(17) 0.05(3) -0.01(2)
N6' 0.079(12) 0.076(13) 0.077(12) -0.006(9) 0.008(9) -0.006(9)
O11' 0.100(15) 0.096(16) 0.101(14) -0.013(12) -0.005(13) -0.031(13)
O10' 0.14(3) 0.08(2) 0.15(2) -0.031(18) 0.031(19) -0.055(17)
Ni2 0.0554(8) 0.0560(7) 0.0515(6) 0.0018(5) 0.0060(5) -0.0074(6)
O6 0.084(5) 0.056(4) 0.059(4) -0.003(3) 0.016(3) -0.009(3)
C33 0.048(6) 0.062(5) 0.053(6) 0.016(5) 0.001(4) -0.010(4)
O5 0.141(7) 0.079(5) 0.048(4) -0.002(4) 0.014(4) -0.040(5)
C34 0.046(6) 0.050(5) 0.072(6) 0.003(5) 0.006(4) 0.003(4)
C35 0.097(9) 0.066(6) 0.079(7) -0.008(5) 0.022(6) -0.018(6)
C36 0.066(8) 0.075(7) 0.113(9) 0.006(7) 0.030(6) -0.010(6)
C37 0.069(8) 0.050(6) 0.119(9) -0.010(6) 0.004(7) -0.016(5)
C38 0.102(10) 0.066(7) 0.096(8) -0.013(6) 0.021(7) -0.016(6)
C39 0.073(7) 0.058(6) 0.075(6) -0.005(5) 0.012(5) -0.009(5)
N5 0.131(11) 0.077(8) 0.169(13) -0.012(8) 0.041(10) -0.039(8)
O8 0.200(14) 0.117(8) 0.232(14) -0.018(9) 0.077(11) -0.085(9)
O9 0.227(15) 0.108(8) 0.204(13) -0.057(9) 0.046(11) -0.076(9)
O3 0.056(4) 0.063(4) 0.050(3) -0.005(3) 0.003(3) -0.010(3)
O1 0.054(4) 0.067(4) 0.055(4) -0.001(3) -0.002(3) -0.002(3)
C16 0.037(5) 0.070(6) 0.059(5) -0.004(5) 0.006(4) -0.014(5)
C15 0.074(8) 0.079(7) 0.070(7) -0.015(6) 0.002(6) -0.007(6)
C14 0.063(7) 0.087(8) 0.071(7) -0.021(6) 0.003(5) -0.023(6)
C13 0.052(7) 0.103(8) 0.062(6) -0.014(6) 0.002(5) -0.012(6)
C12 0.061(8) 0.124(10) 0.078(8) -0.015(7) 0.003(6) -0.015(7)
C11 0.070(8) 0.140(12) 0.080(8) -0.012(9) -0.016(6) -0.003(9)
C10 0.077(9) 0.171(14) 0.076(8) -0.003(9) -0.015(7) 0.029(9)
C9 0.064(7) 0.111(9) 0.079(7) -0.015(7) -0.008(6) 0.010(7)
C8 0.049(6) 0.092(7) 0.056(5) -0.003(5) 0.009(4) 0.004(6)
C7 0.042(5) 0.071(6) 0.056(5) -0.008(5) 0.007(4) -0.008(5)
C6 0.071(7) 0.068(6) 0.070(6) -0.001(5) 0.004(5) 0.001(5)
N2 0.056(5) 0.062(5) 0.064(5) -0.015(4) 0.004(4) -0.005(4)
C5 0.076(8) 0.063(6) 0.086(7) -0.021(6) -0.008(6) 0.013(6)
C4 0.073(8) 0.112(9) 0.090(8) -0.028(7) 0.004(7) 0.021(7)
C3 0.071(8) 0.117(9) 0.072(7) -0.032(7) -0.003(6) 0.026(7)
N1 0.062(5) 0.080(5) 0.048(4) -0.013(4) 0.005(4) -0.001(4)
C1 0.068(8) 0.120(10) 0.098(8) -0.033(7) 0.028(6) -0.036(7)
C2 0.112(10) 0.109(9) 0.051(6) -0.005(6) 0.011(6) -0.003(8)
O2 0.060(4) 0.052(3) 0.054(3) 0.002(3) 0.004(3) -0.011(3)
C32 0.037(5) 0.055(5) 0.071(6) -0.003(5) 0.009(4) -0.003(4)
C31 0.095(9) 0.062(6) 0.083(7) 0.003(6) 0.020(6) -0.007(6)
C30 0.081(8) 0.059(6) 0.103(9) 0.004(6) 0.023(7) -0.005(6)
C29 0.059(7) 0.080(8) 0.090(8) 0.022(6) 0.011(6) -0.004(6)
C28 0.066(8) 0.092(8) 0.118(11) 0.045(8) 0.016(7) 0.022(6)
C27 0.082(9) 0.124(11) 0.104(10) 0.064(9) 0.019(7) 0.010(8)
C26 0.107(11) 0.125(11) 0.076(8) 0.036(8) 0.001(7) -0.016(9)
C25 0.065(7) 0.107(8) 0.062(6) 0.016(6) 0.000(5) -0.008(6)
C24 0.042(6) 0.088(7) 0.074(7) 0.013(6) 0.004(5) -0.011(5)
C23 0.062(6) 0.067(6) 0.053(5) 0.003(5) -0.001(4) -0.008(5)
C22 0.063(7) 0.081(7) 0.048(5) 0.009(5) 0.004(4) -0.014(5)
N4 0.056(5) 0.065(5) 0.050(4) -0.005(4) 0.005(3) -0.009(4)
C21 0.116(10) 0.062(6) 0.060(6) -0.014(5) 0.009(6) -0.014(7)
C20 0.115(11) 0.094(9) 0.079(8) -0.001(7) 0.021(7) 0.018(8)
C19 0.074(8) 0.088(8) 0.104(9) 0.004(7) 0.013(7) 0.010(7)
N3 0.051(5) 0.081(5) 0.070(5) 0.000(4) 0.010(4) -0.004(4)
C17 0.059(7) 0.110(9) 0.098(8) 0.008(7) 0.008(6) -0.026(7)
C18 0.065(8) 0.113(9) 0.086(8) 0.027(7) -0.002(6) 0.021(7)
O1S 0.048(9) 0.097(11) 0.099(11) 0.024(9) 0.007(8) 0.014(8)
C2S 0.14(3) 0.082(17) 0.13(2) 0.041(18) -0.02(2) -0.030(18)

loop_
_atom_type_symbol
_atom_type_description
_atom_type_scat_dispersion_real
_atom_type_scat_dispersion_imag
_atom_type_scat_source
C C 0.0033 0.0016 'International Tables Vol C Tables 4.2.6.8 and 6.1.1.4'
H H 0 0 'International Tables Vol C Tables 4.2.6.8 and 6.1.1.4'
N N 0.0061 0.0033 'International Tables Vol C Tables 4.2.6.8 and 6.1.1.4'
O O 0.0106 0.006 'International Tables Vol C Tables 4.2.6.8 and 6.1.1.4'
Ni Ni 0.3393 1.1124 'International Tables Vol C Tables 4.2.6.8 and 6.1.1.4'

loop_
_geom_angle_atom_site_label_1
_geom_angle_atom_site_label_2
_geom_angle_atom_site_label_3
_geom_angle
N2 Ni1 O1 89.6(3)
N2 Ni1 O4 98.5(3)
O1 Ni1 O4 166.4(3)
N2 Ni1 O3 169.0(3)
O1 Ni1 O3 80.2(2)
O4 Ni1 O3 90.7(3)
N2 Ni1 N1 87.7(3)
O1 Ni1 N1 100.9(3)
O4 Ni1 N1 90.4(3)
O3 Ni1 N1 98.1(3)
N2 Ni1 O2 98.2(3)
O1 Ni1 O2 79.2(2)
O4 Ni1 O2 88.9(2)
O3 Ni1 O2 76.0(2)
N1 Ni1 O2 174.1(3)
N2 Ni1 Ni2 122.3(2)
O1 Ni1 Ni2 49.16(18)
O4 Ni1 Ni2 117.4(2)
O3 Ni1 Ni2 47.27(15)
N1 Ni1 Ni2 131.8(2)
O2 Ni1 Ni2 44.24(15)
C40 O4 Ni1 123(3)
O7 C40 O4 136(6)
O7 C40 C41 109(6)
O4 C40 C41 115(5)
C42 C41 C46 123(4)
C42 C41 C40 128(4)
C46 C41 C40 108(5)
C41 C42 C43 128(3)
C44 C43 C42 114(3)
C45 C44 C43 128(5)
C45 C44 N6 113(4)
C43 C44 N6 119(4)
C44 C45 C46 119(5)
C41 C46 C45 107(5)
O11 N6 O10 123(3)
O11 N6 C44 116(3)
O10 N6 C44 121(3)
O7' C40' C41' 121(2)
C46' C41' C42' 106(4)
C46' C41' C40' 130(4)
C42' C41' C40' 123(3)
C41' C42' C43' 126(3)
C44' C43' C42' 115(3)
C43' C44' C45' 120(3)
C43' C44' N6' 118(3)
C45' C44' N6' 121(5)
C46' C45' C44' 113(6)
C45' C46' C41' 139(6)
O10' N6' O11' 126(3)
O10' N6' C44' 118(3)
O11' N6' C44' 115(3)
N4 Ni2 O2 89.6(3)
N4 Ni2 O6 99.0(3)
O2 Ni2 O6 164.5(3)
N4 Ni2 O3 168.3(3)
O2 Ni2 O3 79.1(2)
O6 Ni2 O3 91.3(2)
N4 Ni2 N3 87.7(3)
O2 Ni2 N3 102.0(3)
O6 Ni2 N3 91.3(3)
O3 Ni2 N3 97.7(3)
N4 Ni2 O1 98.5(3)
O2 Ni2 O1 79.2(2)
O6 Ni2 O1 86.8(3)
O3 Ni2 O1 76.3(2)
N3 Ni2 O1 173.7(3)
N4 Ni2 Ni1 122.5(2)
O2 Ni2 Ni1 48.88(17)
O6 Ni2 Ni1 115.91(19)
O3 Ni2 Ni1 46.76(16)
N3 Ni2 Ni1 132.1(2)
O1 Ni2 Ni1 44.59(16)
C33 O6 Ni2 124.7(6)
O5 C33 O6 127.7(9)
O5 C33 C34 118.5(8)
O6 C33 C34 113.9(8)
C39 C34 C35 119.4(9)
C39 C34 C33 122.6(8)
C35 C34 C33 117.9(9)
C36 C35 C34 120.2(10)
C37 C36 C35 118.5(10)
C38 C37 C36 123.2(10)
C38 C37 N5 119.2(12)
C36 C37 N5 117.6(12)
C37 C38 C39 117.6(10)
C34 C39 C38 121.1(10)
O9 N5 O8 123.5(14)
O9 N5 C37 117.6(14)
O8 N5 C37 118.8(14)
Ni1 O3 Ni2 86.0(2)
C16 O1 Ni1 129.3(6)
C16 O1 Ni2 120.8(5)
Ni1 O1 Ni2 86.3(2)
O1 C16 C7 124.1(8)
O1 C16 C15 116.7(9)
C7 C16 C15 119.2(9)
C14 C15 C16 121.4(11)
C15 C14 C13 121.7(10)
C14 C13 C12 122.4(11)
C14 C13 C8 119.9(9)
C12 C13 C8 117.5(11)
C11 C12 C13 123.1(12)
C12 C11 C10 118.3(12)
C11 C10 C9 121.9(14)
C8 C9 C10 121.1(12)
C9 C8 C13 117.9(10)
C9 C8 C7 124.7(10)
C13 C8 C7 117.4(9)
C16 C7 C6 121.4(8)
C16 C7 C8 120.3(8)
C6 C7 C8 117.8(9)
N2 C6 C7 128.9(10)
C6 N2 C5 116.5(9)
C6 N2 Ni1 125.7(7)
C5 N2 Ni1 116.0(6)
N2 C5 C4 109.6(9)
C3 C4 C5 116.5(10)
N1 C3 C4 116.4(8)
C2 N1 C1 108.2(9)
C2 N1 C3 106.3(8)
C1 N1 C3 111.0(8)
C2 N1 Ni1 111.4(7)
C1 N1 Ni1 108.7(6)
C3 N1 Ni1 111.2(7)
C32 O2 Ni2 128.6(5)
C32 O2 Ni1 123.1(5)
Ni2 O2 Ni1 86.9(2)
O2 C32 C23 125.8(8)
O2 C32 C31 115.2(8)
C23 C32 C31 118.9(9)
C30 C31 C32 120.7(10)
C31 C30 C29 121.1(10)
C30 C29 C24 120.9(10)
C30 C29 C28 121.4(11)
C24 C29 C28 117.8(11)
C27 C28 C29 121.5(13)
C28 C27 C26 120.1(12)
C25 C26 C27 121.0(13)
C26 C25 C24 121.2(12)
C29 C24 C25 118.4(10)
C29 C24 C23 117.9(9)
C25 C24 C23 123.6(10)
C32 C23 C22 121.3(8)
C32 C23 C24 120.4(9)
C22 C23 C24 118.2(8)
N4 C22 C23 127.7(9)
C22 N4 C21 116.6(8)
C22 N4 Ni2 126.7(6)
C21 N4 Ni2 115.1(6)
N4 C21 C20 109.4(9)
C19 C20 C21 117.6(10)
N3 C19 C20 117.3(10)
C17 N3 C18 109.0(8)
C17 N3 C19 110.3(8)
C18 N3 C19 105.6(9)
C17 N3 Ni2 110.3(7)
C18 N3 Ni2 110.9(6)
C19 N3 Ni2 110.7(6)

loop_
_geom_bond_atom_site_label_1
_geom_bond_atom_site_label_2
_geom_bond_distance
Ni1 N2 1.971(8)
Ni1 O1 2.005(6)
Ni1 O4 2.036(7)
Ni1 O3 2.081(6)
Ni1 N1 2.145(8)
Ni1 O2 2.150(6)
Ni1 Ni2 2.8500(17)
O4 C40 1.29(7)
C40 O7 1.11(8)
C40 C41 1.55(7)
C41 C42 1.29(5)
C41 C46 1.48(8)
C42 C43 1.37(4)
C43 C44 1.35(5)
C44 C45 1.30(6)
C44 N6 1.48(6)
C45 C46 1.66(8)
N6 O11 1.206(14)
N6 O10 1.21(4)
C40' O7' 1.31(5)
C40' C41' 1.53(4)
C41' C46' 1.35(8)
C41' C42' 1.37(5)
C42' C43' 1.37(4)
C43' C44' 1.34(6)
C44' C45' 1.44(5)
C44' N6' 1.46(4)
C45' C46' 1.13(8)
N6' O10' 1.193(19)
N6' O11' 1.205(19)
Ni2 N4 1.983(7)
Ni2 O2 1.991(6)
Ni2 O6 2.046(6)
Ni2 O3 2.099(5)
Ni2 N3 2.135(8)
Ni2 O1 2.161(6)
O6 C33 1.274(10)
C33 O5 1.212(10)
C33 C34 1.508(12)
C34 C39 1.374(12)
C34 C35 1.394(13)
C35 C36 1.373(14)
C36 C37 1.369(15)
C37 C38 1.366(16)
C37 N5 1.486(14)
C38 C39 1.383(13)
N5 O9 1.180(15)
N5 O8 1.204(16)
O1 C16 1.305(10)
C16 C7 1.385(12)
C16 C15 1.412(13)
C15 C14 1.346(14)
C14 C13 1.381(15)
C13 C12 1.427(14)
C13 C8 1.434(14)
C12 C11 1.351(17)
C11 C10 1.362(18)
C10 C9 1.397(15)
C9 C8 1.378(14)
C8 C7 1.449(13)
C7 C6 1.441(13)
C6 N2 1.288(12)
N2 C5 1.459(11)
C5 C4 1.516(16)
C4 C3 1.494(15)
C3 N1 1.478(12)
N1 C2 1.476(13)
N1 C1 1.476(12)
O2 C32 1.296(10)
C32 C23 1.393(12)
C32 C31 1.429(13)
C31 C30 1.377(14)
C30 C29 1.385(15)
C29 C24 1.411(14)
C29 C28 1.437(15)
C28 C27 1.337(17)
C27 C26 1.387(18)
C26 C25 1.348(15)
C25 C24 1.413(14)
C24 C23 1.455(13)
C23 C22 1.437(13)
C22 N4 1.286(11)
N4 C21 1.455(12)
C21 C20 1.513(16)
C20 C19 1.502(15)
C19 N3 1.489(13)
N3 C17 1.471(12)
N3 C18 1.482(12)
O1S C2S 1.25(3)

loop_
_geom_hbond_atom_site_label_D
_geom_hbond_atom_site_label_H
_geom_hbond_atom_site_label_A
_geom_hbond_distance_DH
_geom_hbond_distance_HA
_geom_hbond_distance_DA
_geom_hbond_angle_DHA
_geom_hbond_site_symmetry_A
O1S H1S O7 0.82 2.21 2.81(4) 130 1_656
O1S H1S O7' 0.82 2.15 2.72(4) 127.3 1_656
C2S H2S3 O10' 0.96 2.55 3.46(5) 159.4 3_656
C38 H38 O11 0.93 2.42 3.25(3) 147.2 2
C38 H38 O11' 0.93 2.52 3.24(3) 135.2 2
O3 H3A O7 0.97 1.73 2.57(4) 142.5 .
O3 H3A O7' 0.97 1.76 2.60(3) 142.9 .
O3 H3B O5 0.97 1.69 2.530(9) 142.1 .
C5 H5A O4 0.97 2.56 3.117(13) 116.6 .
C3 H3D O4 0.97 2.56 3.087(14) 114.5 .
C3 H3D O11 0.97 2.46 3.25(2) 138.2 3
C3 H3D O11' 0.97 2.57 3.40(3) 143.9 3
C1 H1B O1 0.96 2.58 3.092(13) 113.5 .
C1 H1C O1S 0.96 2.62 3.570(19) 169 1_554
C21 H21A O6 0.97 2.54 3.112(12) 117.7 .
C21 H21B O5 0.97 2.39 3.343(13) 167.8 4_566
C20 H20B O1S 0.97 2.55 3.38(2) 144.2 4_465
C19 H19B O6 0.97 2.58 3.099(14) 113.5 .
O1S H1S O7 0.82 2.21 2.81(4) 130 1_656
O1S H1S O7' 0.82 2.15 2.72(4) 127.3 1_656
C2S H2S3 O10' 0.96 2.55 3.46(5) 159.4 3_656

loop_
_geom_torsion_atom_site_label_1
_geom_torsion_atom_site_label_2
_geom_torsion_atom_site_label_3
_geom_torsion_atom_site_label_4
_geom_torsion
Ni1 O4 C40 O7 7.3(7)
Ni1 O4 C40 C41 -175.4(16)
O7 C40 C41 C42 -12(4)
O4 C40 C41 C42 170(3)
O7 C40 C41 C46 -180(3)
O4 C40 C41 C46 2(3)
C46 C41 C42 C43 -14(6)
C40 C41 C42 C43 -180(3)
C41 C42 C43 C44 10(5)
C42 C43 C44 C45 -5(6)
C42 C43 C44 N6 178(3)
C43 C44 C45 C46 3(7)
N6 C44 C45 C46 -179(3)
C42 C41 C46 C45 9(6)
C40 C41 C46 C45 178(3)
C44 C45 C46 C41 -4(6)
C45 C44 N6 O11 -177(4)
C43 C44 N6 O11 0(5)
C45 C44 N6 O10 -1(6)
C43 C44 N6 O10 177(4)
O7' C40' C41' C46' 174(3)
O7' C40' C41' C42' 0(3)
C46' C41' C42' C43' 3(5)
C40' C41' C42' C43' 178(3)
C41' C42' C43' C44' -6(5)
C42' C43' C44' C45' 9(4)
C42' C43' C44' N6' 179(3)
C43' C44' C45' C46' -9(5)
N6' C44' C45' C46' -180(4)
C44' C45' C46' C41' 8(8)
C42' C41' C46' C45' -5(8)
C40' C41' C46' C45' -179(5)
C43' C44' N6' O10' -172(4)
C45' C44' N6' O10' -1(5)
C43' C44' N6' O11' 16(4)
C45' C44' N6' O11' -173(3)
Ni2 O6 C33 O5 23.1(14)
Ni2 O6 C33 C34 -157.9(6)
O5 C33 C34 C39 168.2(10)
O6 C33 C34 C39 -10.9(13)
O5 C33 C34 C35 -8.8(14)
O6 C33 C34 C35 172.1(9)
C39 C34 C35 C36 0.5(16)
C33 C34 C35 C36 177.6(9)
C34 C35 C36 C37 -1.9(17)
C35 C36 C37 C38 2.4(19)
C35 C36 C37 N5 -179.5(11)
C36 C37 C38 C39 -1.5(19)
N5 C37 C38 C39 -179.5(11)
C35 C34 C39 C38 0.5(16)
C33 C34 C39 C38 -176.5(10)
C37 C38 C39 C34 0.0(17)
C38 C37 N5 O9 -1(2)
C36 C37 N5 O9 -179.5(15)
C38 C37 N5 O8 -178.1(15)
C36 C37 N5 O8 4(2)
Ni1 O1 C16 C7 3.7(13)
Ni2 O1 C16 C7 116.7(8)
Ni1 O1 C16 C15 -175.8(6)
Ni2 O1 C16 C15 -62.9(10)
O1 C16 C15 C14 -176.9(9)
C7 C16 C15 C14 3.6(15)
C16 C15 C14 C13 -3.3(16)
C15 C14 C13 C12 176.4(10)
C15 C14 C13 C8 1.5(16)
C14 C13 C12 C11 -178.4(11)
C8 C13 C12 C11 -3.4(17)
C13 C12 C11 C10 1.4(19)
C12 C11 C10 C9 -1(2)
C11 C10 C9 C8 4(2)
C10 C9 C8 C13 -5.5(16)
C10 C9 C8 C7 175.1(10)
C14 C13 C8 C9 -179.6(10)
C12 C13 C8 C9 5.3(14)
C14 C13 C8 C7 -0.1(14)
C12 C13 C8 C7 -175.2(9)
O1 C16 C7 C6 6.5(14)
C15 C16 C7 C6 -174.0(9)
O1 C16 C7 C8 178.3(8)
C15 C16 C7 C8 -2.2(13)
C9 C8 C7 C16 180.0(9)
C13 C8 C7 C16 0.5(13)
C9 C8 C7 C6 -7.9(14)
C13 C8 C7 C6 172.6(9)
C16 C7 C6 N2 -10.8(16)
C8 C7 C6 N2 177.2(10)
C7 C6 N2 C5 168.0(10)
C7 C6 N2 Ni1 3.8(15)
C6 N2 C5 C4 -95.7(11)
Ni1 N2 C5 C4 70.0(10)
N2 C5 C4 C3 -61.9(13)
C5 C4 C3 N1 60.5(15)
C4 C3 N1 C2 -179.5(10)
C4 C3 N1 C1 63.0(13)
C4 C3 N1 Ni1 -58.1(11)
Ni2 O2 C32 C23 4.6(13)
Ni1 O2 C32 C23 120.5(8)
Ni2 O2 C32 C31 -179.1(7)
Ni1 O2 C32 C31 -63.1(10)
O2 C32 C31 C30 -176.9(9)
C23 C32 C31 C30 -0.3(15)
C32 C31 C30 C29 -0.3(17)
C31 C30 C29 C24 -0.8(17)
C31 C30 C29 C28 179.1(11)
C30 C29 C28 C27 -177.7(11)
C24 C29 C28 C27 2.2(17)
C29 C28 C27 C26 -2.5(19)
C28 C27 C26 C25 1(2)
C27 C26 C25 C24 0.5(19)
C30 C29 C24 C25 179.3(10)
C28 C29 C24 C25 -0.6(15)
C30 C29 C24 C23 2.4(15)
C28 C29 C24 C23 -177.6(9)
C26 C25 C24 C29 -0.7(16)
C26 C25 C24 C23 176.1(11)
O2 C32 C23 C22 1.1(15)
C31 C32 C23 C22 -175.1(10)
O2 C32 C23 C24 178.2(8)
C31 C32 C23 C24 2.0(14)
C29 C24 C23 C32 -3.0(14)
C25 C24 C23 C32 -179.7(9)
C29 C24 C23 C22 174.2(9)
C25 C24 C23 C22 -2.5(15)
C32 C23 C22 N4 -5.5(16)
C24 C23 C22 N4 177.4(9)
C23 C22 N4 C21 168.2(10)
C23 C22 N4 Ni2 3.6(15)
C22 N4 C21 C20 -95.5(11)
Ni2 N4 C21 C20 70.9(10)
N4 C21 C20 C19 -60.2(14)
C21 C20 C19 N3 57.3(15)
C20 C19 N3 C17 65.8(13)
C20 C19 N3 C18 -176.5(10)
C20 C19 N3 Ni2 -56.4(12)
